data_7204591
loop_
_publ_author_name
'Rashidi, Mehdi'
'Jennings, Michael C.'
'Puddephatt, Richard J.'

_publ_section_title
;
 An organoplatinum molecular hexagon that crystallizes in a hexagonal
 array
;
_journal_issue 13
_journal_name_full CrystEngComm
_journal_page_first 65
_journal_paper_doi 10.1039/b212734b
_journal_volume 5
_journal_year 2003
_chemical_formula_sum 'C43 H40 N O P3 Pt'
_chemical_formula_weight 874.76
_chemical_name_systematic
; 
? 
;
_space_group_IT_number 148
_symmetry_cell_setting rhombohedral
_symmetry_space_group_name_Hall '-R 3'
_symmetry_space_group_name_H-M 'R -3 :H'
_atom_sites_solution_hydrogens geom
_atom_sites_solution_primary direct
_atom_sites_solution_secondary difmap
_audit_creation_method SHELXL-97
_cell_angle_alpha 90.00
_cell_angle_beta 90.00
_cell_angle_gamma 120.00
_cell_formula_units_Z 18
_cell_length_a 25.6343(6)
_cell_length_b 25.6343(6)
_cell_length_c 31.3646(6)
_cell_measurement_temperature 200(2)
_cell_volume 17849.0(7)
_computing_cell_refinement 'Nonius DENZO'
_computing_data_collection 'Nonius COLLECT'
_computing_data_reduction 'Nonius DENZO'
_computing_molecular_graphics 'Bruker SHELXTL'
_computing_publication_material 'Bruker SHELXTL'
_computing_structure_refinement 'SHELXL-97 (Sheldrick, 1997)'
_computing_structure_solution 'SHELXS-97 (Sheldrick, 1990)'
_diffrn_ambient_temperature 200(2)
_diffrn_measured_fraction_theta_full 0.998
_diffrn_measured_fraction_theta_max 0.998
_diffrn_measurement_device_type 'Nonius Kappa-CCD'
_diffrn_measurement_method 'phi/omega scans'
_diffrn_radiation_monochromator graphite
_diffrn_radiation_source 'fine-focus sealed tube'
_diffrn_radiation_type MoK\a
_diffrn_radiation_wavelength 0.71073
_diffrn_reflns_av_R_equivalents 0.085
_diffrn_reflns_av_sigmaI/netI 0.0419
_diffrn_reflns_limit_h_max 26
_diffrn_reflns_limit_h_min -26
_diffrn_reflns_limit_k_max 26
_diffrn_reflns_limit_k_min -26
_diffrn_reflns_limit_l_max 33
_diffrn_reflns_limit_l_min -29
_diffrn_reflns_number 65281
_diffrn_reflns_theta_full 21.96
_diffrn_reflns_theta_max 21.96
_diffrn_reflns_theta_min 2.75
_exptl_absorpt_coefficient_mu 3.691
_exptl_absorpt_correction_T_max 0.8370
_exptl_absorpt_correction_T_min 0.6454
_exptl_absorpt_correction_type integration
_exptl_crystal_colour colourless
_exptl_crystal_density_diffrn 1.465
_exptl_crystal_density_method 'not measured'
_exptl_crystal_description 'square plate'
_exptl_crystal_F_000 7848
_exptl_crystal_size_max 0.13
_exptl_crystal_size_mid 0.13
_exptl_crystal_size_min 0.05
_refine_diff_density_max 1.628
_refine_diff_density_min -0.538
_refine_diff_density_rms 0.121
_refine_ls_extinction_method none
_refine_ls_goodness_of_fit_ref 1.063
_refine_ls_hydrogen_treatment mixed
_refine_ls_matrix_type full
_refine_ls_number_parameters 358
_refine_ls_number_reflns 4829
_refine_ls_number_restraints 0
_refine_ls_restrained_S_all 1.063
_refine_ls_R_factor_all 0.0598
_refine_ls_R_factor_gt 0.0412
_refine_ls_shift/su_max 0.032
_refine_ls_shift/su_mean 0.002
_refine_ls_structure_factor_coef Fsqd
_refine_ls_weighting_details 'calc w=1/[\s^2^(Fo^2^)+(0.0744P)^2^+113.6190P] where P=(Fo^2^+2Fc^2^)/3'
_refine_ls_weighting_scheme calc
_refine_ls_wR_factor_gt 0.1185
_refine_ls_wR_factor_ref 0.1285
_reflns_number_gt 3731
_reflns_number_total 4829
_reflns_threshold_expression >2sigma(I)
_cod_data_source_file b212734b.txt
_cod_data_source_block complex_1
_cod_depositor_comments
;
The following automatic conversions were performed:
'_symmetry_cell_setting' value 'Rhombohedral' changed to 'rhombohedral'
according to '/home/saulius/struct/CIF-dictionaries/cif_core.dic'
dictionary named 'cif_core.dic' version 2.4.1 from 2010-06-29.

Automatic conversion script
Id: cif_fix_enum 1527 2010-12-29 10:47:43Z saulius 
;
_cod_original_sg_symbol_H-M R-3
_cod_database_code 7204591

loop_
_symmetry_equiv_pos_as_xyz
'x, y, z'
'-y, x-y, z'
'-x+y, -x, z'
'x+2/3, y+1/3, z+1/3'
'-y+2/3, x-y+1/3, z+1/3'
'-x+y+2/3, -x+1/3, z+1/3'
'x+1/3, y+2/3, z+2/3'
'-y+1/3, x-y+2/3, z+2/3'
'-x+y+1/3, -x+2/3, z+2/3'
'-x, -y, -z'
'y, -x+y, -z'
'x-y, x, -z'
'-x+2/3, -y+1/3, -z+1/3'
'y+2/3, -x+y+1/3, -z+1/3'
'x-y+2/3, x+1/3, -z+1/3'
'-x+1/3, -y+2/3, -z+2/3'
'y+1/3, -x+y+2/3, -z+2/3'
'x-y+1/3, x+2/3, -z+2/3'

loop_
_atom_site_label
_atom_site_type_symbol
_atom_site_fract_x
_atom_site_fract_y
_atom_site_fract_z
_atom_site_U_iso_or_equiv
_atom_site_adp_type
_atom_site_occupancy
_atom_site_symmetry_multiplicity
_atom_site_calc_flag
_atom_site_refinement_flags
_atom_site_disorder_assembly
_atom_site_disorder_group
Pt Pt 0.452715(14) 0.047111(14) 0.134305(13) 0.04529(19) Uani 1 1 d . . .
C11 C 0.4636(5) 0.1281(4) 0.1080(4) 0.085(4) Uani 1 1 d . . .
H11A H 0.4262 0.1293 0.1117 0.127 Uiso 1 1 calc R . .
H11B H 0.4729 0.1298 0.0776 0.127 Uiso 1 1 calc R . .
H11C H 0.4966 0.1626 0.1226 0.127 Uiso 1 1 calc R . .
P1 P 0.54847(9) 0.06712(10) 0.11787(8) 0.0470(6) Uani 1 1 d . . .
P2 P 0.46842(9) -0.02733(9) 0.16037(8) 0.0426(6) Uani 1 1 d . . .
N1 N 0.5423(3) 0.0091(3) 0.1465(2) 0.0405(17) Uani 1 1 d . . .
H1A H 0.5702 -0.0001 0.1528 0.049 Uiso 1 1 calc R . .
P3 P 0.35473(9) 0.01301(10) 0.15347(8) 0.0457(6) Uani 1 1 d . . .
O3 O 0.3193(2) -0.0524(2) 0.16898(19) 0.0488(15) Uani 1 1 d . . .
C1A C 0.5650(3) 0.0577(3) 0.06344(16) 0.049(2) Uani 1 1 d G . .
C1B C 0.5589(3) 0.0035(2) 0.0493(2) 0.049(2) Uani 1 1 d G . .
H1BA H 0.5476 -0.0288 0.0687 0.058 Uiso 1 1 calc R . .
C1C C 0.5692(3) -0.0034(3) 0.0067(2) 0.069(3) Uani 1 1 d G . .
H1CA H 0.5650 -0.0404 -0.0030 0.082 Uiso 1 1 calc R . .
C1D C 0.5856(3) 0.0439(4) -0.02174(16) 0.076(3) Uani 1 1 d G . .
H1DA H 0.5927 0.0392 -0.0509 0.091 Uiso 1 1 calc R . .
C1E C 0.5918(3) 0.0981(3) -0.0076(2) 0.075(3) Uani 1 1 d G . .
H1EA H 0.6031 0.1304 -0.0270 0.090 Uiso 1 1 calc R . .
C1F C 0.5815(3) 0.1050(2) 0.0350(2) 0.064(3) Uani 1 1 d G . .
H1FA H 0.5857 0.1420 0.0447 0.077 Uiso 1 1 calc R . .
C1G C 0.6137(2) 0.1372(2) 0.1335(2) 0.052(2) Uani 1 1 d G . .
C1H C 0.6065(2) 0.1723(3) 0.1641(2) 0.064(3) Uani 1 1 d G . .
H1HA H 0.5681 0.1587 0.1767 0.077 Uiso 1 1 calc R . .
C1I C 0.6553(3) 0.2272(3) 0.1762(2) 0.083(4) Uani 1 1 d G . .
H1IA H 0.6503 0.2512 0.1971 0.099 Uiso 1 1 calc R . .
C1J C 0.7114(3) 0.2470(2) 0.1577(3) 0.089(4) Uani 1 1 d G . .
H1JA H 0.7448 0.2845 0.1660 0.106 Uiso 1 1 calc R . .
C1K C 0.7187(2) 0.2119(3) 0.1271(2) 0.080(3) Uani 1 1 d G . .
H1KA H 0.7571 0.2255 0.1145 0.096 Uiso 1 1 calc R . .
C1L C 0.6699(3) 0.1570(3) 0.1150(2) 0.064(3) Uani 1 1 d G . .
H1LA H 0.6748 0.1331 0.0941 0.077 Uiso 1 1 calc R . .
C2A C 0.4330(2) -0.10206(19) 0.13655(19) 0.044(2) Uani 1 1 d G . .
C2B C 0.4645(2) -0.1330(3) 0.1336(2) 0.068(3) Uani 1 1 d G . .
H2BA H 0.5051 -0.1146 0.1432 0.082 Uiso 1 1 calc R . .
C2C C 0.4367(3) -0.1909(3) 0.1167(3) 0.083(4) Uani 1 1 d G . .
H2CA H 0.4582 -0.2121 0.1147 0.099 Uiso 1 1 calc R . .
C2D C 0.3774(3) -0.2178(2) 0.1027(2) 0.077(3) Uani 1 1 d G . .
H2DA H 0.3584 -0.2573 0.0912 0.092 Uiso 1 1 calc R . .
C2E C 0.3459(2) -0.1868(2) 0.1057(2) 0.068(3) Uani 1 1 d G . .
H2EA H 0.3053 -0.2052 0.0961 0.082 Uiso 1 1 calc R . .
C2F C 0.3737(2) -0.1290(2) 0.1226(2) 0.055(3) Uani 1 1 d G . .
H2FA H 0.3521 -0.1078 0.1246 0.066 Uiso 1 1 calc R . .
C2G C 0.4652(3) -0.0449(3) 0.21678(16) 0.045(2) Uani 1 1 d G . .
C2H C 0.5162(2) -0.0359(3) 0.2388(2) 0.063(3) Uani 1 1 d G . .
H2HA H 0.5539 -0.0188 0.2246 0.076 Uiso 1 1 calc R . .
C2I C 0.5119(3) -0.0518(3) 0.2815(2) 0.076(3) Uani 1 1 d G . .
H2IA H 0.5468 -0.0456 0.2965 0.091 Uiso 1 1 calc R . .
C2J C 0.4567(4) -0.0768(3) 0.30228(17) 0.087(4) Uani 1 1 d G . .
H2JA H 0.4538 -0.0877 0.3315 0.104 Uiso 1 1 calc R . .
C2K C 0.4058(3) -0.0858(3) 0.2803(2) 0.082(3) Uani 1 1 d G . .
H2KA H 0.3680 -0.1029 0.2945 0.098 Uiso 1 1 calc R . .
C2L C 0.4100(2) -0.0699(3) 0.2376(2) 0.067(3) Uani 1 1 d G . .
H2LA H 0.3752 -0.0761 0.2225 0.080 Uiso 1 1 calc R . .
C3A C 0.3493(3) 0.0589(3) 0.1971(2) 0.052(2) Uani 1 1 d G . .
C3B C 0.3598(3) 0.1169(3) 0.1904(2) 0.076(3) Uani 1 1 d G . .
H3BA H 0.3696 0.1341 0.1626 0.091 Uiso 1 1 calc R . .
C3C C 0.3559(3) 0.1498(2) 0.2242(3) 0.090(4) Uani 1 1 d G . .
H3CA H 0.3630 0.1895 0.2196 0.108 Uiso 1 1 calc R . .
C3D C 0.3415(3) 0.1246(4) 0.2648(2) 0.089(4) Uani 1 1 d G . .
H3DA H 0.3389 0.1471 0.2879 0.106 Uiso 1 1 calc R . .
C3E C 0.3311(3) 0.0666(4) 0.27146(18) 0.085(4) Uani 1 1 d G . .
H3EA H 0.3213 0.0494 0.2992 0.103 Uiso 1 1 calc R . .
C3F C 0.3350(3) 0.0337(2) 0.2376(2) 0.070(3) Uani 1 1 d G . .
H3FA H 0.3278 -0.0060 0.2422 0.083 Uiso 1 1 calc R . .
C3G C 0.3121(2) 0.0214(3) 0.10974(19) 0.046(2) Uani 1 1 d G . .
C3H C 0.2570(3) 0.0176(3) 0.11767(19) 0.061(3) Uani 1 1 d G . .
H3HA H 0.2420 0.0120 0.1460 0.073 Uiso 1 1 calc R . .
C3I C 0.2239(2) 0.0220(3) 0.0842(3) 0.078(3) Uani 1 1 d G . .
H3IA H 0.1862 0.0194 0.0896 0.093 Uiso 1 1 calc R . .
C3J C 0.2459(3) 0.0301(3) 0.0428(2) 0.090(4) Uani 1 1 d G . .
H3JA H 0.2233 0.0331 0.0199 0.107 Uiso 1 1 calc R . .
C3K C 0.3010(4) 0.0339(3) 0.03482(17) 0.089(4) Uani 1 1 d G . .
H3KA H 0.3161 0.0395 0.0065 0.107 Uiso 1 1 calc R . .
C3L C 0.3341(2) 0.0295(3) 0.0683(2) 0.075(3) Uani 1 1 d G . .
H3LA H 0.3718 0.0321 0.0629 0.090 Uiso 1 1 calc R . .
C41 C 0.0968(6) -0.1200(8) 0.0526(5) 0.153(8) Uani 1 1 d G . .
H41A H 0.1335 -0.1192 0.0468 0.184 Uiso 1 1 calc R . .
C42 C 0.0525(9) -0.1663(6) 0.0770(4) 0.149(9) Uani 1 1 d G . .
H42A H 0.0591 -0.1972 0.0878 0.179 Uiso 1 1 calc R . .
C43 C -0.0012(7) -0.1674(5) 0.0855(3) 0.140(7) Uani 1 1 d G . .
H43A H -0.0314 -0.1991 0.1021 0.168 Uiso 1 1 calc R . .
C44 C -0.0108(4) -0.1222(7) 0.0696(4) 0.138(6) Uani 1 1 d G . .
H44A H -0.0475 -0.1230 0.0754 0.165 Uiso 1 1 calc R . .
C45 C 0.0335(7) -0.0759(5) 0.0453(4) 0.117(5) Uani 1 1 d G . .
H45A H 0.0269 -0.0451 0.0344 0.140 Uiso 1 1 calc R . .
C46 C 0.0872(5) -0.0748(6) 0.0367(3) 0.133(6) Uani 1 1 d G . .
H46A H 0.1174 -0.0432 0.0201 0.160 Uiso 1 1 calc R . .

loop_
_atom_site_aniso_label
_atom_site_aniso_U_11
_atom_site_aniso_U_22
_atom_site_aniso_U_33
_atom_site_aniso_U_23
_atom_site_aniso_U_13
_atom_site_aniso_U_12
Pt 0.0363(2) 0.0331(2) 0.0661(3) 0.00664(16) 0.00475(17) 0.01704(16)
C11 0.077(7) 0.052(6) 0.129(11) 0.034(7) 0.010(7) 0.036(6)
P1 0.0347(12) 0.0370(12) 0.0644(19) 0.0059(11) 0.0055(11) 0.0141(10)
P2 0.0349(12) 0.0363(12) 0.0569(17) 0.0046(11) 0.0021(11) 0.0179(10)
N1 0.033(4) 0.038(4) 0.052(5) 0.001(3) 0.001(3) 0.019(3)
P3 0.0367(12) 0.0401(13) 0.0609(18) 0.0011(11) 0.0028(11) 0.0196(10)
O3 0.042(3) 0.041(3) 0.063(4) 0.007(3) 0.006(3) 0.021(3)
C1A 0.035(5) 0.042(5) 0.063(7) 0.014(5) 0.004(4) 0.013(4)
C1B 0.051(5) 0.048(6) 0.046(7) 0.005(5) 0.006(5) 0.025(4)
C1C 0.067(7) 0.076(7) 0.070(9) 0.002(7) 0.002(6) 0.041(6)
C1D 0.080(8) 0.107(9) 0.049(7) 0.000(7) 0.006(6) 0.053(7)
C1E 0.086(8) 0.082(8) 0.059(8) 0.021(6) 0.015(6) 0.043(7)
C1F 0.063(6) 0.063(7) 0.063(8) 0.005(6) 0.009(6) 0.028(5)
C1G 0.046(6) 0.039(5) 0.060(7) 0.007(5) 0.002(5) 0.015(4)
C1H 0.054(6) 0.057(6) 0.067(8) 0.001(5) 0.013(5) 0.016(5)
C1I 0.081(8) 0.059(7) 0.093(10) -0.021(6) 0.005(7) 0.024(6)
C1J 0.075(8) 0.056(7) 0.099(11) -0.014(7) -0.001(7) 0.006(6)
C1K 0.055(7) 0.062(7) 0.097(10) 0.005(7) 0.013(6) 0.010(6)
C1L 0.054(6) 0.047(6) 0.080(8) 0.004(5) 0.005(6) 0.016(5)
C2A 0.044(5) 0.038(5) 0.045(6) 0.005(4) 0.005(4) 0.017(4)
C2B 0.054(6) 0.055(6) 0.108(10) -0.007(6) -0.015(6) 0.036(5)
C2C 0.074(8) 0.058(7) 0.126(11) -0.017(7) -0.029(7) 0.040(6)
C2D 0.077(8) 0.043(6) 0.112(11) -0.015(6) -0.009(7) 0.031(6)
C2E 0.048(6) 0.047(6) 0.092(9) -0.009(6) -0.003(5) 0.011(5)
C2F 0.045(6) 0.048(6) 0.072(8) -0.002(5) 0.003(5) 0.023(5)
C2G 0.042(5) 0.035(5) 0.051(6) 0.004(4) 0.000(5) 0.014(4)
C2H 0.047(6) 0.071(7) 0.063(8) 0.003(6) -0.002(5) 0.022(5)
C2I 0.070(8) 0.088(8) 0.060(8) 0.001(6) -0.011(6) 0.033(6)
C2J 0.095(9) 0.100(9) 0.053(8) 0.014(7) -0.005(7) 0.039(7)
C2K 0.068(7) 0.109(9) 0.054(8) 0.011(7) 0.002(6) 0.034(7)
C2L 0.048(6) 0.081(7) 0.062(8) 0.008(6) 0.001(5) 0.026(5)
C3A 0.044(5) 0.058(6) 0.056(7) -0.007(5) -0.005(5) 0.029(5)
C3B 0.105(9) 0.064(7) 0.073(8) -0.001(6) -0.002(7) 0.052(7)
C3C 0.119(10) 0.065(8) 0.098(11) -0.026(8) -0.022(8) 0.055(7)
C3D 0.095(9) 0.084(9) 0.093(11) -0.039(8) -0.017(8) 0.050(7)
C3E 0.091(8) 0.107(10) 0.059(9) -0.013(7) 0.002(6) 0.050(8)
C3F 0.075(7) 0.075(7) 0.061(8) 0.003(6) 0.009(6) 0.039(6)
C3G 0.049(5) 0.038(5) 0.057(7) 0.004(4) 0.004(5) 0.026(4)
C3H 0.057(6) 0.067(6) 0.065(8) 0.001(5) -0.005(5) 0.036(5)
C3I 0.064(7) 0.091(8) 0.083(9) 0.007(7) -0.019(7) 0.042(6)
C3J 0.096(9) 0.087(8) 0.082(10) 0.015(7) -0.029(8) 0.043(7)
C3K 0.085(8) 0.126(10) 0.055(8) 0.013(7) 0.004(7) 0.052(8)
C3L 0.070(7) 0.097(8) 0.060(8) 0.003(7) 0.008(6) 0.042(6)
C41 0.19(2) 0.19(2) 0.131(17) -0.056(15) -0.086(16) 0.14(2)
C42 0.24(2) 0.088(12) 0.113(17) -0.031(11) -0.071(17) 0.079(15)
C43 0.165(18) 0.094(13) 0.102(13) 0.028(10) -0.023(13) 0.020(11)
C44 0.104(12) 0.147(15) 0.124(16) -0.008(12) -0.015(11) 0.034(12)
C45 0.127(13) 0.084(10) 0.121(14) -0.003(9) -0.047(11) 0.039(10)
C46 0.087(11) 0.170(18) 0.092(12) -0.006(11) -0.021(9) 0.026(11)

loop_
_atom_type_symbol
_atom_type_description
_atom_type_scat_dispersion_real
_atom_type_scat_dispersion_imag
_atom_type_scat_source
C C 0.0033 0.0016 'International Tables Vol C Tables 4.2.6.8 and 6.1.1.4'
H H 0.0000 0.0000 'International Tables Vol C Tables 4.2.6.8 and 6.1.1.4'
N N 0.0061 0.0033 'International Tables Vol C Tables 4.2.6.8 and 6.1.1.4'
O O 0.0106 0.0060 'International Tables Vol C Tables 4.2.6.8 and 6.1.1.4'
P P 0.1023 0.0942 'International Tables Vol C Tables 4.2.6.8 and 6.1.1.4'
Pt Pt -1.7033 8.3905 'International Tables Vol C Tables 4.2.6.8 and 6.1.1.4'

loop_
_geom_angle_atom_site_label_1
_geom_angle_atom_site_label_2
_geom_angle_atom_site_label_3
_geom_angle
_geom_angle_site_symmetry_1
_geom_angle_site_symmetry_3
_geom_angle_publ_flag
C11 Pt P3 93.3(3) . . ?
C11 Pt P2 164.6(3) . . ?
P3 Pt P2 101.81(8) . . ?
C11 Pt P1 95.2(3) . . ?
P3 Pt P1 171.33(8) . . ?
P2 Pt P1 69.71(8) . . ?
N1 P1 C1A 108.2(3) . . ?
N1 P1 C1G 111.5(3) . . ?
C1A P1 C1G 103.1(3) . . ?
N1 P1 Pt 93.8(2) . . ?
C1A P1 Pt 118.6(2) . . ?
C1G P1 Pt 121.1(2) . . ?
N1 P1 P2 39.2(2) . . ?
C1A P1 P2 119.0(2) . . ?
C1G P1 P2 133.5(3) . . ?
Pt P1 P2 54.94(6) . . ?
N1 P2 C2G 106.6(3) . . ?
N1 P2 C2A 107.8(3) . . ?
C2G P2 C2A 101.6(3) . . ?
N1 P2 Pt 93.6(2) . . ?
C2G P2 Pt 123.3(2) . . ?
C2A P2 Pt 121.8(2) . . ?
N1 P2 P1 38.7(2) . . ?
C2G P2 P1 129.9(2) . . ?
C2A P2 P1 120.7(2) . . ?
Pt P2 P1 55.36(7) . . ?
P1 N1 P2 102.1(3) . . ?
O3 P3 C3G 107.7(3) . . ?
O3 P3 C3A 105.6(3) . . ?
C3G P3 C3A 103.9(3) . . ?
O3 P3 Pt 116.0(2) . . ?
C3G P3 Pt 111.3(2) . . ?
C3A P3 Pt 111.6(2) . . ?
C1B C1A C1F 120.0 . . ?
C1B C1A P1 121.3(4) . . ?
C1F C1A P1 118.6(4) . . ?
C1A C1B C1C 120.0 . . ?
C1B C1C C1D 120.0 . . ?
C1E C1D C1C 120.0 . . ?
C1D C1E C1F 120.0 . . ?
C1E C1F C1A 120.0 . . ?
C1H C1G C1L 120.0 . . ?
C1H C1G P1 118.2(4) . . ?
C1L C1G P1 121.7(4) . . ?
C1G C1H C1I 120.0 . . ?
C1H C1I C1J 120.0 . . ?
C1K C1J C1I 120.0 . . ?
C1J C1K C1L 120.0 . . ?
C1K C1L C1G 120.0 . . ?
C2B C2A C2F 120.0 . . ?
C2B C2A P2 120.1(3) . . ?
C2F C2A P2 119.9(3) . . ?
C2C C2B C2A 120.0 . . ?
C2B C2C C2D 120.0 . . ?
C2E C2D C2C 120.0 . . ?
C2D C2E C2F 120.0 . . ?
C2E C2F C2A 120.0 . . ?
C2H C2G C2L 120.0 . . ?
C2H C2G P2 121.3(4) . . ?
C2L C2G P2 118.7(4) . . ?
C2I C2H C2G 120.0 . . ?
C2H C2I C2J 120.0 . . ?
C2I C2J C2K 120.0 . . ?
C2L C2K C2J 120.0 . . ?
C2K C2L C2G 120.0 . . ?
C3B C3A C3F 120.0 . . ?
C3B C3A P3 122.2(4) . . ?
C3F C3A P3 117.8(4) . . ?
C3C C3B C3A 120.0 . . ?
C3B C3C C3D 120.0 . . ?
C3C C3D C3E 120.0 . . ?
C3D C3E C3F 120.0 . . ?
C3E C3F C3A 120.0 . . ?
C3H C3G C3L 120.0 . . ?
C3H C3G P3 120.2(4) . . ?
C3L C3G P3 119.8(4) . . ?
C3I C3H C3G 120.0 . . ?
C3H C3I C3J 120.0 . . ?
C3K C3J C3I 120.0 . . ?
C3L C3K C3J 120.0 . . ?
C3K C3L C3G 120.0 . . ?
C42 C41 C46 120.0 . . ?
C41 C42 C43 120.0 . . ?
C42 C43 C44 120.0 . . ?
C45 C44 C43 120.0 . . ?
C44 C45 C46 120.0 . . ?
C45 C46 C41 120.0 . . ?

loop_
_geom_bond_atom_site_label_1
_geom_bond_atom_site_label_2
_geom_bond_distance
_geom_bond_site_symmetry_2
_geom_bond_publ_flag
Pt C11 2.118(9) . ?
Pt P3 2.289(2) . ?
Pt P2 2.289(2) . ?
Pt P1 2.301(2) . ?
P1 N1 1.676(7) . ?
P1 C1A 1.805(6) . ?
P1 C1G 1.805(5) . ?
P1 P2 2.623(3) . ?
P2 N1 1.697(6) . ?
P2 C2G 1.817(6) . ?
P2 C2A 1.820(4) . ?
P3 O3 1.533(6) . ?
P3 C3G 1.831(5) . ?
P3 C3A 1.853(5) . ?
C1A C1B 1.3900 . ?
C1A C1F 1.3900 . ?
C1B C1C 1.3900 . ?
C1C C1D 1.3900 . ?
C1D C1E 1.3900 . ?
C1E C1F 1.3900 . ?
C1G C1H 1.3900 . ?
C1G C1L 1.3900 . ?
C1H C1I 1.3900 . ?
C1I C1J 1.3900 . ?
C1J C1K 1.3900 . ?
C1K C1L 1.3900 . ?
C2A C2B 1.3900 . ?
C2A C2F 1.3900 . ?
C2B C2C 1.3900 . ?
C2C C2D 1.3900 . ?
C2D C2E 1.3900 . ?
C2E C2F 1.3900 . ?
C2G C2H 1.3900 . ?
C2G C2L 1.3900 . ?
C2H C2I 1.3900 . ?
C2I C2J 1.3900 . ?
C2J C2K 1.3900 . ?
C2K C2L 1.3900 . ?
C3A C3B 1.3900 . ?
C3A C3F 1.3900 . ?
C3B C3C 1.3900 . ?
C3C C3D 1.3900 . ?
C3D C3E 1.3900 . ?
C3E C3F 1.3900 . ?
C3G C3H 1.3900 . ?
C3G C3L 1.3900 . ?
C3H C3I 1.3900 . ?
C3I C3J 1.3900 . ?
C3J C3K 1.3900 . ?
C3K C3L 1.3900 . ?
C41 C42 1.3900 . ?
C41 C46 1.3900 . ?
C42 C43 1.3900 . ?
C43 C44 1.3900 . ?
C44 C45 1.3900 . ?
C45 C46 1.3900 . ?
